data_4132340
loop_
_publ_author_name
'Williams, Derek E.'
'Martin, Corey R.'
'Dolgopolova, Ekaterina A.'
'Swifton, Anton'
'Godfrey, Danielle C.'
'Ejegbavwo, Otega A.'
'Pellechia, Perry J.'
'Smith, Mark D.'
'Shustova, Natalia B.'

_publ_section_title
;
 Flipping the Switch: Fast Photoisomerization in a Confined Environment.
;
_journal_issue 24
_journal_name_full 'Journal of the American Chemical Society'
_journal_page_first 7611
_journal_page_last 7622
_journal_paper_doi 10.1021/jacs.8b02994
_journal_volume 140
_journal_year 2018
_chemical_formula_moiety 'C50 H24 Br2 N2 O8 Zn2'
_chemical_formula_sum 'C63 H40 Br2 N4 O11 Zn2'
_chemical_formula_weight 1319.55
_space_group_crystal_system orthorhombic
_space_group_IT_number 47
_space_group_name_Hall '-P 2 2'
_space_group_name_H-M_alt 'P m m m'
_atom_sites_solution_hydrogens mixed
_atom_sites_solution_primary dual
_audit_creation_date 2017-08-02
_audit_creation_method
;
Olex2 1.2
(compiled 2017.07.20 svn.r3457 for OlexSys, GUI svn.r5370)
;
_cell_angle_alpha 90
_cell_angle_beta 90
_cell_angle_gamma 90
_cell_formula_units_Z 1
_cell_length_a 11.291(4)
_cell_length_b 15.799(5)
_cell_length_c 18.292(6)
_cell_measurement_reflns_used 2965
_cell_measurement_temperature 220(2)
_cell_measurement_theta_max 21.13
_cell_measurement_theta_min 2.22
_cell_volume 3263.0(19)
_computing_cell_refinement 'SAINT v8.37A (Bruker, 2015)'
_computing_data_collection 'Bruker APEX3 v2016.5-0 (Bruker, 2016)'
_computing_data_reduction 'SAINT v8.37A (Bruker, 2015)'
_computing_molecular_graphics 'Olex2 (Dolomanov et al., 2009)'
_computing_publication_material 'Olex2 (Dolomanov et al., 2009)'
_computing_structure_refinement 'XL (Sheldrick, 2008)'
_computing_structure_solution 'ShelXT (Sheldrick, 2015)'
_diffrn_ambient_temperature 220(2)
_diffrn_detector 'Bruker PHOTON-100 area detector'
_diffrn_detector_area_resol_mean 10.4
_diffrn_detector_type 'CMOS area detector'
_diffrn_measured_fraction_theta_full 0.988
_diffrn_measured_fraction_theta_max 0.988
_diffrn_measurement_device 'three-circle diffractometer'
_diffrn_measurement_device_type 'Bruker D8 Quest'
_diffrn_measurement_method '\w and \f scans'
_diffrn_radiation_monochromator 'mirror optics'
_diffrn_radiation_probe x-ray
_diffrn_radiation_type MoK\a
_diffrn_radiation_wavelength 0.71073
_diffrn_reflns_av_R_equivalents 0.1348
_diffrn_reflns_av_unetI/netI 0.0786
_diffrn_reflns_Laue_measured_fraction_full 0.988
_diffrn_reflns_Laue_measured_fraction_max 0.988
_diffrn_reflns_limit_h_max 11
_diffrn_reflns_limit_h_min -11
_diffrn_reflns_limit_k_max 16
_diffrn_reflns_limit_k_min -14
_diffrn_reflns_limit_l_max 18
_diffrn_reflns_limit_l_min -18
_diffrn_reflns_number 12712
_diffrn_reflns_point_group_measured_fraction_full 0.988
_diffrn_reflns_point_group_measured_fraction_max 0.988
_diffrn_reflns_theta_full 21.298
_diffrn_reflns_theta_max 21.298
_diffrn_reflns_theta_min 2.217
_diffrn_source 'microfocus sealed X-ray tube'
_diffrn_source_type 'Incoatec I\ms'
_diffrn_standards_number 0
_exptl_absorpt_coefficient_mu 1.008
_exptl_absorpt_correction_T_max 0.7446
_exptl_absorpt_correction_T_min 0.5842
_exptl_absorpt_correction_type multi-scan
_exptl_absorpt_process_details
;
SADABS-2016/2 (Bruker,2016/2) was used for absorption correction.
wR2(int) was 0.1175 before and 0.0613 after correction.
The Ratio of minimum to maximum transmission is 0.7846.
The \l/2 correction factor is Not present.
;
_exptl_crystal_colour red
_exptl_crystal_colour_primary red
_exptl_crystal_density_diffrn 0.672
_exptl_crystal_description plate
_exptl_crystal_F_000 664
_exptl_crystal_size_max 0.46
_exptl_crystal_size_mid 0.2
_exptl_crystal_size_min 0.18
_refine_diff_density_max 0.758
_refine_diff_density_min -0.533
_refine_diff_density_rms 0.066
_refine_ls_extinction_method none
_refine_ls_goodness_of_fit_ref 1.027
_refine_ls_hydrogen_treatment constr
_refine_ls_matrix_type full
_refine_ls_number_parameters 103
_refine_ls_number_reflns 2089
_refine_ls_number_restraints 84
_refine_ls_restrained_S_all 1.018
_refine_ls_R_factor_all 0.0829
_refine_ls_R_factor_gt 0.0571
_refine_ls_shift/su_max 0.000
_refine_ls_shift/su_mean 0.000
_refine_ls_structure_factor_coef Fsqd
_refine_ls_weighting_details 'w=1/[\s^2^(Fo^2^)+(0.0905P)^2^] where P=(Fo^2^+2Fc^2^)/3'
_refine_ls_weighting_scheme calc
_refine_ls_wR_factor_gt 0.1431
_refine_ls_wR_factor_ref 0.1544
_reflns_Friedel_coverage 0.000
_reflns_number_gt 1432
_reflns_number_total 2089
_reflns_threshold_expression 'I > 2\s(I)'
_cod_data_source_file ja8b02994_si_006.cif
_cod_data_source_block crm_017_sq
_cod_original_cell_volume 3263.0(18)
_cod_database_code 4132340
_shelx_shelxl_version_number 2017/1
_shelx_space_group_comment
;
The symmetry employed for this shelxl refinement is uniquely defined
by the following loop, which should always be used as a source of
symmetry information in preference to the above space-group names.
They are only intended as comments.
;
_shelx_estimated_absorpt_t_max 0.839
_shelx_estimated_absorpt_t_min 0.654
_olex2_refinement_description
;
1. Fixed Uiso
 At 1.2 times of:
  All C(H) groups
2. Uiso/Uaniso restraints and constraints
Uanis(C6) \\sim Ueq, Uanis(C7) \\sim Ueq: with sigma of 0.015 and sigma for
terminal atoms of 0.03
3. Rigid body (RIGU) restrains
 Br1, O1, C1, C2, C3, C4, C5, C6, C7
 with sigma for 1-2 distances of 0.004 and sigma for 1-3 distances of 0.004
 N1, C11, C12, C13, C14, C15
 with sigma for 1-2 distances of 0.004 and sigma for 1-3 distances of 0.004
4. Others
 Fixed Sof: C11(0.5) H11(0.5) C12(0.5) H12(0.5) C15(0.5)
5.a Riding coordinates:
 C11(H11), C12(H12)
5.b Aromatic/amide H refined with riding coordinates:
 C3(H3), C4(H4)
;
_olex2_submission_special_instructions 'No special instructions were received'

loop_
_space_group_symop_operation_xyz
'x, y, z'
'-x, -y, z'
'-x, y, -z'
'x, -y, -z'
'-x, -y, -z'
'x, y, -z'
'x, -y, z'
'-x, y, z'

loop_
_atom_site_label
_atom_site_type_symbol
_atom_site_fract_x
_atom_site_fract_y
_atom_site_fract_z
_atom_site_U_iso_or_equiv
_atom_site_adp_type
_atom_site_occupancy
_atom_site_site_symmetry_order
_atom_site_calc_flag
_atom_site_refinement_flags_posn
_atom_site_refinement_flags_adp
_atom_site_refinement_flags_occupancy
Br1 Br 0.28798(12) 0.000000 0.000000 0.1029(7) Uani 1 4 d S TU P
Zn1 Zn 0.500000 0.500000 0.08068(6) 0.0293(4) Uani 1 4 d S T P
O1 O 0.3756(3) 0.40957(19) 0.06063(17) 0.0501(11) Uani 1 1 d . U .
N1 N 0.500000 0.500000 0.1899(4) 0.045(2) Uani 1 4 d S TU P
C1 C 0.3453(7) 0.3814(4) 0.000000 0.0379(18) Uani 1 2 d S TU P
C2 C 0.2617(7) 0.3063(4) 0.000000 0.0375(18) Uani 1 2 d S TU P
C3 C 0.2274(6) 0.2704(3) 0.0639(3) 0.0628(19) Uani 1 1 d . U .
H3 H 0.248925 0.295345 0.108678 0.075 Uiso 1 1 calc R . .
C4 C 0.1600(6) 0.1963(3) 0.0631(3) 0.0626(18) Uani 1 1 d . U .
H4 H 0.136549 0.171946 0.107683 0.075 Uiso 1 1 calc R . .
C5 C 0.1275(7) 0.1586(4) 0.000000 0.0434(19) Uani 1 2 d S TU P
C6 C 0.0616(6) 0.0773(4) 0.000000 0.0451(19) Uani 1 2 d S TU P
C7 C 0.1222(10) 0.000000 0.000000 0.050(3) Uani 1 4 d S TU P
C11 C 0.4144(11) 0.4696(7) 0.2280(6) 0.090(6) Uani 0.5 1 d . U .
H11 H 0.346320 0.449275 0.201840 0.107 Uiso 0.5 1 d R . .
C12 C 0.4087(13) 0.4672(9) 0.3033(6) 0.116(8) Uani 0.5 1 d . U .
H12 H 0.343152 0.440577 0.327613 0.139 Uiso 0.5 1 d R . .
C13 C 0.500000 0.500000 0.3413(7) 0.107(6) Uani 1 4 d S TU P
C14 C 0.500000 0.500000 0.4239(8) 0.171(10) Uani 1 4 d S TU P
C15 C 0.5821(18) 0.4454(13) 0.4588(7) 0.198(10) Uani 0.5 1 d . U .

loop_
_atom_site_aniso_label
_atom_site_aniso_U_11
_atom_site_aniso_U_22
_atom_site_aniso_U_33
_atom_site_aniso_U_23
_atom_site_aniso_U_13
_atom_site_aniso_U_12
Br1 0.0367(11) 0.0298(8) 0.242(2) 0.000 0.000 0.000
Zn1 0.0360(9) 0.0116(6) 0.0403(7) 0.000 0.000 0.000
O1 0.056(3) 0.032(2) 0.062(2) 0.0027(16) -0.0038(19) -0.016(2)
N1 0.066(8) 0.025(5) 0.045(5) 0.000 0.000 0.000
C1 0.033(5) 0.018(4) 0.063(5) 0.000 0.000 0.008(3)
C2 0.034(5) 0.023(4) 0.056(4) 0.000 0.000 -0.002(3)
C3 0.093(5) 0.035(3) 0.060(3) -0.003(2) 0.006(3) -0.027(3)
C4 0.080(5) 0.039(3) 0.069(4) 0.009(3) 0.008(3) -0.023(3)
C5 0.030(5) 0.019(4) 0.081(5) 0.000 0.000 -0.005(3)
C6 0.038(5) 0.010(3) 0.087(5) 0.000 0.000 -0.003(3)
C7 0.052(6) 0.009(4) 0.089(7) 0.000 0.000 0.000
C11 0.093(9) 0.122(17) 0.054(6) 0.007(6) -0.002(5) -0.055(9)
C12 0.139(13) 0.16(2) 0.045(6) 0.013(7) 0.001(6) -0.057(11)
C13 0.107(14) 0.174(16) 0.039(7) 0.000 0.000 0.000
C14 0.16(2) 0.33(3) 0.026(7) 0.000 0.000 0.000
C15 0.23(2) 0.33(3) 0.029(7) 0.002(10) -0.036(9) -0.017(15)

loop_
_atom_type_symbol
_atom_type_description
_atom_type_scat_dispersion_real
_atom_type_scat_dispersion_imag
_atom_type_scat_source
C C 0.0033 0.0016 'International Tables Vol C Tables 4.2.6.8 and 6.1.1.4'
H H 0.0000 0.0000 'International Tables Vol C Tables 4.2.6.8 and 6.1.1.4'
Br Br -0.2901 2.4595 'International Tables Vol C Tables 4.2.6.8 and 6.1.1.4'
N N 0.0061 0.0033 'International Tables Vol C Tables 4.2.6.8 and 6.1.1.4'
O O 0.0106 0.0060 'International Tables Vol C Tables 4.2.6.8 and 6.1.1.4'
Zn Zn 0.2839 1.4301 'International Tables Vol C Tables 4.2.6.8 and 6.1.1.4'

loop_
_geom_angle_atom_site_label_1
_geom_angle_atom_site_label_2
_geom_angle_atom_site_label_3
_geom_angle
_geom_angle_site_symmetry_1
_geom_angle_site_symmetry_3
O1 Zn1 Zn1 79.62(9) . 5_665
O1 Zn1 Zn1 79.62(9) 7_565 5_665
O1 Zn1 Zn1 79.62(9) 8_655 5_665
O1 Zn1 Zn1 79.62(9) 2_665 5_665
O1 Zn1 O1 87.2(2) . 8_655
O1 Zn1 O1 89.08(19) . 7_565
O1 Zn1 O1 159.25(18) 8_655 7_565
O1 Zn1 O1 89.08(19) 2_665 8_655
O1 Zn1 O1 159.25(18) . 2_665
O1 Zn1 O1 87.2(2) 2_665 7_565
N1 Zn1 Zn1 180.0 . 5_665
N1 Zn1 O1 100.38(9) . 8_655
N1 Zn1 O1 100.38(9) . 2_665
N1 Zn1 O1 100.38(9) . .
N1 Zn1 O1 100.38(9) . 7_565
C1 O1 Zn1 127.0(4) . .
C11 N1 Zn1 122.8(6) . .
C11 N1 Zn1 122.8(6) 7_565 .
C11 N1 Zn1 122.8(6) 2_665 .
C11 N1 Zn1 122.8(6) 8_655 .
C11 N1 C11 114.4(12) 2_665 .
C11 N1 C11 44.0(11) 7_565 .
C11 N1 C11 44.0(11) 2_665 8_655
C11 N1 C11 97.6(12) 8_655 .
C11 N1 C11 97.6(12) 2_665 7_565
C11 N1 C11 114.4(12) 8_655 7_565
O1 C1 O1 126.3(7) . 6
O1 C1 C2 116.8(3) . .
O1 C1 C2 116.8(3) 6 .
C3 C2 C1 120.3(3) 6 .
C3 C2 C1 120.3(3) . .
C3 C2 C3 119.2(7) . 6
C2 C3 C4 119.8(5) . .
C5 C4 C3 121.9(5) . .
C4 C5 C4 117.5(7) 6 .
C4 C5 C6 121.2(3) 6 .
C4 C5 C6 121.2(3) . .
C6 C6 C5 120.1(4) 3 .
C6 C6 C7 119.2(5) 3 .
C7 C6 C5 120.6(7) . .
C6 C7 Br1 119.3(5) 7 .
C6 C7 Br1 119.3(5) . .
C6 C7 C6 121.5(10) 7 .
N1 C11 C12 125.9(12) . .
N1 C11 C12 104.3(9) . 7_565
C13 C12 C11 118.0(13) . .
C13 C12 C11 99.4(11) . 7_565
C12 C13 C12 45.3(12) 7_565 .
C12 C13 C12 45.3(12) 2_665 8_655
C12 C13 C12 99.8(14) 7_565 2_665
C12 C13 C12 117.9(15) 2_665 .
C12 C13 C12 117.9(15) 7_565 8_655
C12 C13 C12 99.8(14) 8_655 .
C12 C13 C14 121.1(7) 7_565 .
C12 C13 C14 121.1(7) . .
C12 C13 C14 121.1(7) 8_655 .
C12 C13 C14 121.1(7) 2_665 .
C15 C14 C13 116.8(9) 7_565 .
C15 C14 C13 116.8(9) . .
C15 C14 C13 116.8(9) 8_655 .
C15 C14 C13 116.8(9) 2_665 .
C15 C14 C15 126.4(18) . 2_665
C15 C14 C15 126.4(18) 7_565 8_655
C15 C14 C15 81.6(16) . 8_655
C15 C14 C15 74.9(16) 8_655 2_665
C15 C14 C15 81.6(16) 7_565 2_665
C15 C14 C15 74.9(16) . 7_565
C14 C15 C15 116.8(9) . 6_556
C14 C15 C15 52.5(8) . 7_565
C14 C15 C15 49.2(8) . 8_655
C15 C15 C15 90.002(4) 6_556 8_655
C15 C15 C15 90.002(4) 7_565 8_655
C15 C15 C15 90.001(5) 6_556 7_565

loop_
_geom_bond_atom_site_label_1
_geom_bond_atom_site_label_2
_geom_bond_distance
_geom_bond_site_symmetry_2
Br1 C7 1.872(12) .
Zn1 Zn1 2.952(2) 5_665
Zn1 O1 2.037(3) 7_565
Zn1 O1 2.037(3) 8_655
Zn1 O1 2.037(3) .
Zn1 O1 2.037(3) 2_665
Zn1 N1 1.998(8) .
O1 C1 1.243(4) .
N1 C11 1.285(11) 8_655
N1 C11 1.285(11) .
N1 C11 1.285(11) 2_665
N1 C11 1.285(11) 7_565
C1 C2 1.516(10) .
C2 C3 1.356(6) 6
C2 C3 1.356(6) .
C3 C4 1.398(7) .
C4 C5 1.349(6) .
C5 C6 1.483(9) .
C6 C6 1.390(14) 3
C6 C7 1.400(8) .
C11 C12 1.380(14) .
C12 C13 1.347(13) .
C13 C14 1.51(2) .
C14 C15 1.419(18) 7_565
C14 C15 1.419(18) .
C14 C15 1.419(18) 2_665
C14 C15 1.419(18) 8_655
C15 C15 1.51(2) 6_556
